data_4337198
loop_
_publ_author_name
'Chang, Ya-Ho'
'Chan, Pooi-Mun'
'Tsai, Yi-Fang'
'Lee, Gene-Hsiang'
'Hsu, Hua-Fen'

_publ_section_title
;
 Catalytic Reduction of Hydrazine to Ammonia by a Mononuclear Iron(II)
 Complex on a Tris(thiolato)phosphine Platform.
;
_journal_issue 2
_journal_name_full 'Inorganic chemistry'
_journal_page_first 664
_journal_page_last 666
_journal_paper_doi 10.1021/ic402108w
_journal_volume 53
_journal_year 2014
_chemical_formula_sum 'C65 H56 Fe N5 O P2 S3 Si3'
_chemical_formula_weight 1221.39
_chemical_name_common '[PPh4][Fe(PS3")(CH3CN)]'
_chemical_name_systematic
; 
 ? 
;
_space_group_IT_number 2
_symmetry_cell_setting triclinic
_symmetry_space_group_name_Hall '-P 1'
_symmetry_space_group_name_H-M 'P -1'
_atom_sites_solution_hydrogens geom
_atom_sites_solution_primary direct
_atom_sites_solution_secondary difmap
_audit_creation_method SHELXL-97
_cell_angle_alpha 101.266(3)
_cell_angle_beta 99.829(3)
_cell_angle_gamma 112.010(2)
_cell_formula_units_Z 2
_cell_length_a 14.510(2)
_cell_length_b 14.941(2)
_cell_length_c 17.181(4)
_cell_measurement_reflns_used 7902
_cell_measurement_temperature 100(2)
_cell_measurement_theta_max 27.80
_cell_measurement_theta_min 2.24
_cell_volume 3262.6(10)
_computing_cell_refinement 'Bruker SMART'
_computing_data_collection 'Bruker SMART'
_computing_data_reduction 'Bruker SAINT'
_computing_molecular_graphics 'Bruker SHELXTL'
_computing_publication_material 'Bruker SHELXTL'
_computing_structure_refinement 'SHELXL-97 (Sheldrick, 1997)'
_computing_structure_solution 'SHELXS-97 (Sheldrick, 1990)'
_diffrn_ambient_temperature 100(2)
_diffrn_measured_fraction_theta_full 0.989
_diffrn_measured_fraction_theta_max 0.989
_diffrn_measurement_device_type 'CCD area detector'
_diffrn_measurement_method 'phi and omega scans'
_diffrn_radiation_monochromator graphite
_diffrn_radiation_source 'fine-focus sealed tube'
_diffrn_radiation_type MoK\a
_diffrn_radiation_wavelength 0.71073
_diffrn_reflns_av_R_equivalents 0.0864
_diffrn_reflns_av_sigmaI/netI 0.1233
_diffrn_reflns_limit_h_max 19
_diffrn_reflns_limit_h_min -19
_diffrn_reflns_limit_k_max 19
_diffrn_reflns_limit_k_min -19
_diffrn_reflns_limit_l_max 22
_diffrn_reflns_limit_l_min -22
_diffrn_reflns_number 38613
_diffrn_reflns_theta_full 28.26
_diffrn_reflns_theta_max 28.26
_diffrn_reflns_theta_min 1.53
_exptl_absorpt_coefficient_mu 0.475
_exptl_absorpt_correction_T_max 1
_exptl_absorpt_correction_T_min 0.43
_exptl_absorpt_correction_type none
_exptl_crystal_colour dark-green
_exptl_crystal_density_diffrn 1.243
_exptl_crystal_density_method 'not measured'
_exptl_crystal_description block
_exptl_crystal_F_000 1270
_exptl_crystal_size_max 0.3
_exptl_crystal_size_mid 0.2
_exptl_crystal_size_min 0.1
_refine_diff_density_max 1.293
_refine_diff_density_min -0.771
_refine_diff_density_rms 0.115
_refine_ls_extinction_method none
_refine_ls_goodness_of_fit_ref 1.018
_refine_ls_hydrogen_treatment constred
_refine_ls_matrix_type full
_refine_ls_number_parameters 661
_refine_ls_number_reflns 15994
_refine_ls_number_restraints 0
_refine_ls_restrained_S_all 1.018
_refine_ls_R_factor_all 0.1384
_refine_ls_R_factor_gt 0.0741
_refine_ls_shift/su_max 0.027
_refine_ls_shift/su_mean 0.001
_refine_ls_structure_factor_coef Fsqd
_refine_ls_weighting_details 'calc w=1/[\s^2^(Fo^2^)+(0.1289P)^2^+0.0000P] where P=(Fo^2^+2Fc^2^)/3'
_refine_ls_weighting_scheme calc
_refine_ls_wR_factor_gt 0.2030
_refine_ls_wR_factor_ref 0.2352
_reflns_number_gt 9061
_reflns_number_total 15994
_reflns_threshold_expression >2sigma(I)
_cod_data_source_file ic402108w_si_002.cif
_cod_data_source_block p-1
_cod_depositor_comments
;
The following automatic conversions were performed:

'_symmetry_cell_setting' value 'Triclinic' changed to 'triclinic'
according to
/usr/data/users/saulius/automatic-downloads/current/ACS/lib/dictionaries/cif_core.dic
dictionary named 'cif_core.dic' version 2.4.2 from 2011-04-26.

Automatic conversion script
Id: cif_fix_values 2281 2013-09-26 08:29:07Z andrius 
;
_cod_original_cell_volume 3262.5(10)
_cod_original_sg_symbol_H-M P-1
_cod_database_code 4337198

loop_
_symmetry_equiv_pos_as_xyz
'x, y, z'
'-x, -y, -z'

loop_
_atom_site_label
_atom_site_type_symbol
_atom_site_fract_x
_atom_site_fract_y
_atom_site_fract_z
_atom_site_U_iso_or_equiv
_atom_site_adp_type
_atom_site_occupancy
_atom_site_symmetry_multiplicity
_atom_site_calc_flag
_atom_site_refinement_flags
Fe1 Fe 0.04935(5) 0.85044(5) 0.31909(3) 0.02128(16) Uani 1 1 d .
P1 P 0.03108(8) 0.78473(9) 0.19293(6) 0.0205(2) Uani 1 1 d .
P2 P 0.65797(9) 0.08786(10) 0.18474(7) 0.0247(3) Uani 1 1 d .
S1 S 0.15370(10) 0.77311(10) 0.34846(7) 0.0305(3) Uani 1 1 d .
S2 S -0.12486(9) 0.76354(10) 0.29412(6) 0.0284(3) Uani 1 1 d .
S3 S 0.10703(9) 1.00275(9) 0.29176(7) 0.0276(3) Uani 1 1 d .
Si1 Si 0.27801(10) 0.62548(11) 0.34980(8) 0.0289(3) Uani 1 1 d .
Si2 Si -0.38012(10) 0.62761(12) 0.21161(8) 0.0366(4) Uani 1 1 d .
Si3 Si 0.17830(11) 1.19544(11) 0.20674(8) 0.0324(3) Uani 1 1 d .
O1 O 0.8662(14) 0.5150(14) 0.3711(9) 0.313(9) Uani 1 1 d .
N1 N 0.0685(3) 0.9078(3) 0.4364(2) 0.0264(8) Uani 1 1 d .
C91 C -0.4364(8) 0.4256(8) 0.4420(5) 0.091(3) Uani 1 1 d .
N3 N 0.6419(6) 0.9554(6) 0.4278(4) 0.094(2) Uani 1 1 d .
N4 N 0.9563 0.3381 0.1162 0.216 Uani 1 1 d .
C11 C 0.1046(3) 0.7103(4) 0.1793(2) 0.0229(9) Uani 1 1 d .
C12 C 0.1094(4) 0.6583(4) 0.1051(3) 0.0303(11) Uani 1 1 d .
H12A H 0.0748 0.6621 0.0559 0.036 Uiso 1 1 calc R
C13 C 0.1648(4) 0.6011(4) 0.1034(3) 0.0343(12) Uani 1 1 d .
H13A H 0.1682 0.5676 0.0530 0.041 Uiso 1 1 calc R
C14 C 0.2152(4) 0.5930(4) 0.1752(3) 0.0325(11) Uani 1 1 d .
H14A H 0.2503 0.5521 0.1726 0.039 Uiso 1 1 calc R
C15 C 0.2147(3) 0.6459(4) 0.2533(3) 0.0246(9) Uani 1 1 d .
C16 C 0.1583(3) 0.7044(3) 0.2541(2) 0.0224(9) Uani 1 1 d .
C17 C 0.3410(5) 0.5414(5) 0.3209(3) 0.0498(15) Uani 1 1 d .
H17A H 0.3733 0.5306 0.3696 0.075 Uiso 1 1 calc R
H17B H 0.3922 0.5721 0.2939 0.075 Uiso 1 1 calc R
H17C H 0.2901 0.4781 0.2843 0.075 Uiso 1 1 calc R
C18 C 0.1767(5) 0.5593(5) 0.3978(4) 0.0448(13) Uani 1 1 d .
H18A H 0.2084 0.5485 0.4468 0.067 Uiso 1 1 calc R
H18B H 0.1291 0.4956 0.3596 0.067 Uiso 1 1 calc R
H18C H 0.1405 0.5996 0.4117 0.067 Uiso 1 1 calc R
C19 C 0.3803(4) 0.7453(4) 0.4222(3) 0.0406(13) Uani 1 1 d .
H19A H 0.4107 0.7320 0.4703 0.061 Uiso 1 1 calc R
H19B H 0.3505 0.7913 0.4381 0.061 Uiso 1 1 calc R
H19C H 0.4325 0.7746 0.3956 0.061 Uiso 1 1 calc R
C21 C -0.1036(3) 0.6994(3) 0.1398(2) 0.0201(8) Uani 1 1 d .
C22 C -0.1402(3) 0.6438(4) 0.0577(3) 0.0256(10) Uani 1 1 d .
H22A H -0.0941 0.6475 0.0256 0.031 Uiso 1 1 calc R
C23 C -0.2435(4) 0.5832(4) 0.0228(3) 0.0293(10) Uani 1 1 d .
H23A H -0.2671 0.5461 -0.0324 0.035 Uiso 1 1 calc R
C24 C -0.3120(4) 0.5783(4) 0.0708(3) 0.0289(10) Uani 1 1 d .
H24A H -0.3818 0.5371 0.0470 0.035 Uiso 1 1 calc R
C25 C -0.2791(4) 0.6334(4) 0.1539(3) 0.0277(10) Uani 1 1 d .
C26 C -0.1728(3) 0.6944(3) 0.1890(2) 0.0216(9) Uani 1 1 d .
C27 C -0.3693(5) 0.5665(5) 0.2928(4) 0.0540(16) Uani 1 1 d .
H27A H -0.3038 0.6056 0.3329 0.081 Uiso 1 1 calc R
H27B H -0.3747 0.5003 0.2693 0.081 Uiso 1 1 calc R
H27C H -0.4238 0.5614 0.3190 0.081 Uiso 1 1 calc R
C28 C -0.5097(5) 0.5484(7) 0.1364(4) 0.079(3) Uani 1 1 d .
H28A H -0.5628 0.5439 0.1641 0.119 Uiso 1 1 calc R
H28B H -0.5147 0.4821 0.1139 0.119 Uiso 1 1 calc R
H28C H -0.5180 0.5785 0.0927 0.119 Uiso 1 1 calc R
C29 C -0.3765(5) 0.7525(5) 0.2523(4) 0.0565(17) Uani 1 1 d .
H29A H -0.3110 0.7955 0.2912 0.085 Uiso 1 1 calc R
H29B H -0.4306 0.7461 0.2791 0.085 Uiso 1 1 calc R
H29C H -0.3861 0.7811 0.2078 0.085 Uiso 1 1 calc R
C31 C 0.0698(3) 0.8787(4) 0.1371(2) 0.0244(9) Uani 1 1 d .
C32 C 0.0687(4) 0.8587(4) 0.0539(3) 0.0310(10) Uani 1 1 d .
H32A H 0.0486 0.7930 0.0226 0.037 Uiso 1 1 calc R
C33 C 0.0973(4) 0.9357(4) 0.0184(3) 0.0342(11) Uani 1 1 d .
H33A H 0.0972 0.9227 -0.0369 0.041 Uiso 1 1 calc R
C34 C 0.1267(4) 1.0348(4) 0.0662(3) 0.0308(11) Uani 1 1 d .
H34A H 0.1438 1.0864 0.0410 0.037 Uiso 1 1 calc R
C35 C 0.1312(4) 1.0584(4) 0.1485(3) 0.0276(10) Uani 1 1 d .
C36 C 0.1021(3) 0.9793(3) 0.1852(2) 0.0223(9) Uani 1 1 d .
C37 C 0.0798(5) 1.2198(5) 0.2536(4) 0.0537(16) Uani 1 1 d .
H37A H 0.1068 1.2899 0.2825 0.081 Uiso 1 1 calc R
H37B H 0.0636 1.1803 0.2914 0.081 Uiso 1 1 calc R
H37C H 0.0184 1.2015 0.2110 0.081 Uiso 1 1 calc R
C38 C 0.2027(6) 1.2713(4) 0.1313(3) 0.0522(16) Uani 1 1 d .
H38A H 0.2268 1.3413 0.1595 0.078 Uiso 1 1 calc R
H38B H 0.1398 1.2499 0.0893 0.078 Uiso 1 1 calc R
H38C H 0.2539 1.2614 0.1065 0.078 Uiso 1 1 calc R
C39 C 0.3014(5) 1.2388(5) 0.2862(3) 0.0500(15) Uani 1 1 d .
H39A H 0.3240 1.3084 0.3150 0.075 Uiso 1 1 calc R
H39B H 0.3527 1.2312 0.2603 0.075 Uiso 1 1 calc R
H39C H 0.2913 1.1994 0.3245 0.075 Uiso 1 1 calc R
C41 C 0.0843(4) 0.9372(4) 0.5064(3) 0.0336(11) Uani 1 1 d .
C42 C 0.1052(5) 0.9742(5) 0.5969(3) 0.0495(16) Uani 1 1 d .
C51 C 0.7457(4) 0.1654(4) 0.2838(3) 0.0280(10) Uani 1 1 d .
C52 C 0.7193(4) 0.1532(4) 0.3554(3) 0.0392(12) Uani 1 1 d .
H52A H 0.6539 0.1069 0.3531 0.047 Uiso 1 1 calc R
C53 C 0.7896(5) 0.2094(5) 0.4306(3) 0.0510(16) Uani 1 1 d .
H53A H 0.7713 0.2011 0.4789 0.061 Uiso 1 1 calc R
C54 C 0.8861(5) 0.2773(5) 0.4345(4) 0.0559(17) Uani 1 1 d .
H54A H 0.9338 0.3138 0.4854 0.067 Uiso 1 1 calc R
C55 C 0.9131(5) 0.2919(5) 0.3634(4) 0.0537(16) Uani 1 1 d .
H55A H 0.9783 0.3392 0.3662 0.064 Uiso 1 1 calc R
C56 C 0.8428(4) 0.2359(4) 0.2875(3) 0.0394(12) Uani 1 1 d .
H56A H 0.8606 0.2454 0.2392 0.047 Uiso 1 1 calc R
C61 C 0.6597(3) 0.1673(4) 0.1183(3) 0.0273(10) Uani 1 1 d .
C62 C 0.6468(4) 0.2542(4) 0.1460(3) 0.0397(12) Uani 1 1 d .
H62A H 0.6386 0.2711 0.1986 0.048 Uiso 1 1 calc R
C63 C 0.6459(5) 0.3151(5) 0.0965(4) 0.0476(14) Uani 1 1 d .
H63A H 0.6365 0.3729 0.1154 0.057 Uiso 1 1 calc R
C64 C 0.6589(5) 0.2917(5) 0.0183(4) 0.0464(14) Uani 1 1 d .
H64A H 0.6575 0.3333 -0.0153 0.056 Uiso 1 1 calc R
C65 C 0.6740(5) 0.2068(5) -0.0093(3) 0.0457(14) Uani 1 1 d .
H65A H 0.6845 0.1918 -0.0613 0.055 Uiso 1 1 calc R
C66 C 0.6734(4) 0.1432(4) 0.0400(3) 0.0345(11) Uani 1 1 d .
H66A H 0.6822 0.0851 0.0208 0.041 Uiso 1 1 calc R
C71 C 0.6966(4) -0.0079(4) 0.1433(3) 0.0282(10) Uani 1 1 d .
C72 C 0.6292(4) -0.0882(4) 0.0764(3) 0.0356(12) Uani 1 1 d .
H72A H 0.5648 -0.0915 0.0531 0.043 Uiso 1 1 calc R
C73 C 0.6571(4) -0.1637(4) 0.0439(3) 0.0362(12) Uani 1 1 d .
H73A H 0.6118 -0.2174 -0.0013 0.043 Uiso 1 1 calc R
C74 C 0.7533(4) -0.1588(4) 0.0793(3) 0.0363(12) Uani 1 1 d .
H74A H 0.7720 -0.2096 0.0580 0.044 Uiso 1 1 calc R
C75 C 0.8214(4) -0.0786(4) 0.1461(3) 0.0342(11) Uani 1 1 d .
H75A H 0.8858 -0.0754 0.1692 0.041 Uiso 1 1 calc R
C76 C 0.7935(4) -0.0034(4) 0.1783(3) 0.0304(10) Uani 1 1 d .
H76A H 0.8390 0.0504 0.2233 0.036 Uiso 1 1 calc R
C81 C 0.5304(3) 0.0245(4) 0.1947(3) 0.0248(9) Uani 1 1 d .
C82 C 0.4524(4) 0.0559(4) 0.1710(3) 0.0331(11) Uani 1 1 d .
H82A H 0.4652 0.1085 0.1471 0.040 Uiso 1 1 calc R
C83 C 0.3575(4) 0.0082(4) 0.1834(3) 0.0396(13) Uani 1 1 d .
H83A H 0.3053 0.0277 0.1667 0.048 Uiso 1 1 calc R
C84 C 0.3385(4) -0.0684(4) 0.2205(3) 0.0414(13) Uani 1 1 d .
H84A H 0.2743 -0.0992 0.2299 0.050 Uiso 1 1 calc R
C85 C 0.4145(4) -0.0995(4) 0.2436(3) 0.0402(13) Uani 1 1 d .
H85A H 0.4016 -0.1515 0.2683 0.048 Uiso 1 1 calc R
C86 C 0.5104(4) -0.0532(4) 0.2299(3) 0.0340(11) Uani 1 1 d .
H86A H 0.5613 -0.0749 0.2447 0.041 Uiso 1 1 calc R
N2 N -0.4074(9) 0.3011(10) 0.3333(5) 0.150(5) Uani 1 1 d .
C92 C -0.4192(8) 0.3564(9) 0.3805(5) 0.102(4) Uani 1 1 d .
C93 C 0.6224(6) 0.9559(7) 0.5749(4) 0.077(2) Uani 1 1 d .
C94 C 0.6334(5) 0.9556(5) 0.4916(4) 0.0554(16) Uani 1 1 d .
C103 C 0.9252(8) 0.4708(9) 0.1780(8) 0.121(4) Uani 1 1 d .
C104 C 0.9433(7) 0.3897(10) 0.1416(6) 0.122(5) Uani 1 1 d .
C110 C 0.8452 0.6335 0.5153 0.328 Uani 1 1 d .
C111 C 0.8574 0.5881 0.4461 0.228 Uani 1 1 d .
C112 C 0.8850 0.5259 0.2857 0.219 Uani 1 1 d .
C113 C 0.9047 0.4407 0.2485 0.109 Uani 1 1 d .
N5 N 0.8120(10) 0.8019(9) 0.5014(7) 0.159(4) Uiso 1 1 d .
C101 C 0.6998(14) 0.7413(12) 0.4903(9) 0.153(5) Uiso 1 1 d .
C100 C 0.6102(12) 0.6926(11) 0.4774(8) 0.139(4) Uiso 1 1 d .

loop_
_atom_site_aniso_label
_atom_site_aniso_U_11
_atom_site_aniso_U_22
_atom_site_aniso_U_33
_atom_site_aniso_U_23
_atom_site_aniso_U_13
_atom_site_aniso_U_12
Fe1 0.0175(3) 0.0282(4) 0.0184(3) 0.0032(3) 0.0041(2) 0.0120(3)
P1 0.0164(5) 0.0270(6) 0.0191(5) 0.0039(4) 0.0042(4) 0.0119(5)
P2 0.0172(6) 0.0332(7) 0.0271(6) 0.0076(5) 0.0075(4) 0.0140(5)
S1 0.0332(7) 0.0447(8) 0.0199(5) 0.0040(5) 0.0030(5) 0.0274(6)
S2 0.0186(6) 0.0394(7) 0.0204(5) -0.0003(5) 0.0053(4) 0.0092(5)
S3 0.0305(6) 0.0294(6) 0.0226(5) 0.0042(5) 0.0095(5) 0.0130(5)
Si1 0.0253(7) 0.0374(8) 0.0300(7) 0.0096(6) 0.0064(5) 0.0201(6)
Si2 0.0173(7) 0.0543(10) 0.0290(7) 0.0017(6) 0.0069(5) 0.0101(7)
Si3 0.0343(8) 0.0308(8) 0.0347(7) 0.0097(6) 0.0108(6) 0.0157(6)
O1 0.34(2) 0.39(2) 0.247(15) 0.020(15) 0.106(14) 0.218(19)
N1 0.024(2) 0.033(2) 0.0233(19) 0.0042(16) 0.0040(15) 0.0156(18)
C91 0.126(8) 0.124(8) 0.057(4) 0.033(5) 0.035(5) 0.082(7)
N3 0.083(5) 0.105(6) 0.074(5) 0.031(4) 0.011(4) 0.021(5)
N4 0.189 0.283 0.154 0.035 0.008 0.106
C11 0.018(2) 0.034(3) 0.021(2) 0.0085(18) 0.0072(16) 0.014(2)
C12 0.032(3) 0.040(3) 0.027(2) 0.008(2) 0.0080(19) 0.025(2)
C13 0.036(3) 0.049(3) 0.026(2) 0.003(2) 0.011(2) 0.029(3)
C14 0.030(3) 0.040(3) 0.035(3) 0.005(2) 0.011(2) 0.023(2)
C15 0.020(2) 0.030(3) 0.028(2) 0.0070(19) 0.0066(17) 0.015(2)
C16 0.019(2) 0.029(2) 0.022(2) 0.0039(18) 0.0067(17) 0.0131(19)
C17 0.057(4) 0.064(4) 0.043(3) 0.012(3) 0.009(3) 0.043(4)
C18 0.040(3) 0.047(3) 0.055(3) 0.020(3) 0.019(3) 0.022(3)
C19 0.028(3) 0.051(3) 0.038(3) 0.008(3) 0.001(2) 0.016(3)
C21 0.017(2) 0.023(2) 0.0203(19) 0.0023(17) 0.0044(16) 0.0104(18)
C22 0.020(2) 0.033(3) 0.025(2) 0.0039(19) 0.0076(17) 0.014(2)
C23 0.022(2) 0.033(3) 0.024(2) -0.0071(19) 0.0015(18) 0.012(2)
C24 0.017(2) 0.032(3) 0.031(2) -0.001(2) 0.0003(18) 0.010(2)
C25 0.019(2) 0.033(3) 0.030(2) 0.006(2) 0.0062(18) 0.011(2)
C26 0.019(2) 0.025(2) 0.021(2) 0.0027(17) 0.0035(16) 0.0128(19)
C27 0.040(3) 0.070(4) 0.052(3) 0.024(3) 0.022(3) 0.015(3)
C28 0.019(3) 0.140(7) 0.043(3) -0.010(4) 0.007(3) 0.014(4)
C29 0.050(4) 0.072(5) 0.065(4) 0.018(3) 0.027(3) 0.041(4)
C31 0.020(2) 0.037(3) 0.020(2) 0.0098(19) 0.0058(17) 0.016(2)
C32 0.029(3) 0.035(3) 0.028(2) 0.004(2) 0.0073(19) 0.016(2)
C33 0.039(3) 0.043(3) 0.021(2) 0.007(2) 0.007(2) 0.018(3)
C34 0.027(3) 0.039(3) 0.032(2) 0.017(2) 0.012(2) 0.016(2)
C35 0.023(2) 0.033(3) 0.035(2) 0.013(2) 0.0083(19) 0.018(2)
C36 0.015(2) 0.034(3) 0.021(2) 0.0053(18) 0.0051(16) 0.0148(19)
C37 0.067(4) 0.046(4) 0.068(4) 0.016(3) 0.032(3) 0.039(3)
C38 0.073(5) 0.035(3) 0.041(3) 0.012(3) 0.012(3) 0.016(3)
C39 0.045(4) 0.044(4) 0.044(3) 0.002(3) 0.000(3) 0.011(3)
C41 0.030(3) 0.049(3) 0.028(2) 0.005(2) 0.006(2) 0.027(3)
C42 0.062(4) 0.078(5) 0.016(2) 0.001(3) 0.005(2) 0.047(4)
C51 0.024(2) 0.031(3) 0.029(2) 0.003(2) 0.0052(19) 0.016(2)
C52 0.030(3) 0.056(4) 0.039(3) 0.012(3) 0.012(2) 0.025(3)
C53 0.051(4) 0.077(5) 0.032(3) 0.006(3) 0.007(3) 0.039(4)
C54 0.045(4) 0.066(4) 0.042(3) -0.016(3) -0.002(3) 0.029(3)
C55 0.029(3) 0.045(4) 0.061(4) -0.013(3) 0.004(3) 0.006(3)
C56 0.030(3) 0.044(3) 0.039(3) 0.000(2) 0.010(2) 0.015(3)
C61 0.017(2) 0.033(3) 0.036(2) 0.013(2) 0.0098(18) 0.012(2)
C62 0.040(3) 0.044(3) 0.044(3) 0.017(3) 0.020(2) 0.022(3)
C63 0.043(3) 0.043(3) 0.069(4) 0.025(3) 0.022(3) 0.024(3)
C64 0.039(3) 0.045(3) 0.059(4) 0.029(3) 0.011(3) 0.017(3)
C65 0.043(3) 0.058(4) 0.034(3) 0.018(3) 0.009(2) 0.016(3)
C66 0.028(3) 0.040(3) 0.033(3) 0.009(2) 0.006(2) 0.014(2)
C71 0.020(2) 0.036(3) 0.033(2) 0.009(2) 0.0094(19) 0.016(2)
C72 0.023(3) 0.045(3) 0.034(3) 0.002(2) -0.001(2) 0.017(2)
C73 0.034(3) 0.038(3) 0.033(3) 0.001(2) 0.005(2) 0.018(2)
C74 0.039(3) 0.048(3) 0.040(3) 0.018(2) 0.020(2) 0.031(3)
C75 0.027(3) 0.049(3) 0.040(3) 0.015(2) 0.012(2) 0.028(3)
C76 0.020(2) 0.041(3) 0.031(2) 0.009(2) 0.0059(19) 0.016(2)
C81 0.016(2) 0.034(3) 0.026(2) 0.0047(19) 0.0067(17) 0.014(2)
C82 0.025(3) 0.040(3) 0.041(3) 0.011(2) 0.008(2) 0.021(2)
C83 0.018(2) 0.051(3) 0.051(3) 0.009(3) 0.008(2) 0.019(2)
C84 0.023(3) 0.052(4) 0.048(3) 0.010(3) 0.014(2) 0.015(3)
C85 0.035(3) 0.045(3) 0.045(3) 0.019(3) 0.012(2) 0.017(3)
C86 0.024(3) 0.046(3) 0.039(3) 0.014(2) 0.010(2) 0.020(2)
N2 0.182(11) 0.267(14) 0.080(6) 0.039(7) 0.038(6) 0.183(11)
C92 0.126(8) 0.185(11) 0.069(5) 0.058(6) 0.043(6) 0.127(9)
C93 0.064(5) 0.109(7) 0.038(3) 0.007(4) 0.014(3) 0.022(5)
C94 0.037(3) 0.055(4) 0.058(4) 0.013(3) 0.005(3) 0.007(3)
C103 0.067(7) 0.083(7) 0.168(11) 0.046(8) 0.005(7) -0.009(6)
C104 0.068(6) 0.152(10) 0.087(6) 0.087(7) -0.012(5) -0.028(7)
C110 0.295 0.465 0.223 0.116 0.060 0.156
C111 0.114 0.183 0.364 0.139 -0.017 0.043
C112 0.300 0.200 0.187 0.056 0.075 0.131
C113 0.088 0.085 0.129 0.005 0.033 0.023

loop_
_atom_type_symbol
_atom_type_description
_atom_type_scat_dispersion_real
_atom_type_scat_dispersion_imag
_atom_type_scat_source
C C 0.0033 0.0016 'International Tables Vol C Tables 4.2.6.8 and 6.1.1.4'
H H 0.0000 0.0000 'International Tables Vol C Tables 4.2.6.8 and 6.1.1.4'
N N 0.0061 0.0033 'International Tables Vol C Tables 4.2.6.8 and 6.1.1.4'
Si Si 0.0817 0.0704 'International Tables Vol C Tables 4.2.6.8 and 6.1.1.4'
P P 0.1023 0.0942 'International Tables Vol C Tables 4.2.6.8 and 6.1.1.4'
S S 0.1246 0.1234 'International Tables Vol C Tables 4.2.6.8 and 6.1.1.4'
Fe Fe 0.3463 0.8444 'International Tables Vol C Tables 4.2.6.8 and 6.1.1.4'
O O 0.0106 0.0060 'International Tables Vol C Tables 4.2.6.8 and 6.1.1.4'

loop_
_geom_angle_atom_site_label_1
_geom_angle_atom_site_label_2
_geom_angle_atom_site_label_3
_geom_angle
N1 Fe1 P1 177.91(12)
N1 Fe1 S1 91.18(11)
P1 Fe1 S1 86.76(5)
N1 Fe1 S2 93.35(12)
P1 Fe1 S2 87.29(5)
S1 Fe1 S2 119.35(6)
N1 Fe1 S3 94.52(12)
P1 Fe1 S3 86.96(5)
S1 Fe1 S3 122.75(5)
S2 Fe1 S3 117.08(5)
C11 P1 C31 107.8(2)
C11 P1 C21 106.1(2)
C31 P1 C21 106.30(19)
C11 P1 Fe1 112.35(14)
C31 P1 Fe1 112.34(15)
C21 P1 Fe1 111.51(13)
C81 P2 C71 106.7(2)
C81 P2 C61 110.8(2)
C71 P2 C61 111.0(2)
C81 P2 C51 110.5(2)
C71 P2 C51 109.7(2)
C61 P2 C51 108.1(2)
C16 S1 Fe1 107.84(15)
C26 S2 Fe1 107.07(15)
C36 S3 Fe1 107.35(16)
C17 Si1 C18 107.0(3)
C17 Si1 C19 107.1(3)
C18 Si1 C19 112.7(3)
C17 Si1 C15 108.9(2)
C18 Si1 C15 109.0(2)
C19 Si1 C15 111.9(2)
C27 Si2 C29 111.4(3)
C27 Si2 C28 107.3(3)
C29 Si2 C28 107.0(4)
C27 Si2 C25 111.4(3)
C29 Si2 C25 112.0(3)
C28 Si2 C25 107.5(2)
C39 Si3 C37 110.7(3)
C39 Si3 C38 108.0(3)
C37 Si3 C38 107.1(3)
C39 Si3 C35 110.7(2)
C37 Si3 C35 112.2(3)
C38 Si3 C35 107.9(2)
C112 O1 C111 132.7(12)
C41 N1 Fe1 174.6(4)
C12 C11 C16 119.2(4)
C12 C11 P1 126.6(3)
C16 C11 P1 114.2(3)
C13 C12 C11 120.7(4)
C12 C13 C14 120.7(4)
C13 C14 C15 121.3(4)
C16 C15 C14 117.3(4)
C16 C15 Si1 123.0(3)
C14 C15 Si1 119.4(3)
C15 C16 C11 120.8(4)
C15 C16 S1 120.5(3)
C11 C16 S1 118.7(3)
C22 C21 C26 119.9(4)
C22 C21 P1 125.5(3)
C26 C21 P1 114.6(3)
C23 C22 C21 121.2(4)
C22 C23 C24 119.2(4)
C23 C24 C25 121.9(4)
C24 C25 C26 118.2(4)
C24 C25 Si2 118.3(3)
C26 C25 Si2 123.4(3)
C25 C26 C21 119.6(4)
C25 C26 S2 120.9(3)
C21 C26 S2 119.5(3)
C32 C31 C36 119.9(4)
C32 C31 P1 125.6(4)
C36 C31 P1 114.5(3)
C33 C32 C31 120.2(5)
C32 C33 C34 119.3(4)
C35 C34 C33 122.6(5)
C34 C35 C36 118.1(4)
C34 C35 Si3 118.2(4)
C36 C35 Si3 123.7(3)
C35 C36 C31 119.9(4)
C35 C36 S3 121.3(4)
C31 C36 S3 118.8(3)
N1 C41 C42 179.2(6)
C52 C51 C56 119.8(5)
C52 C51 P2 121.0(4)
C56 C51 P2 119.2(4)
C51 C52 C53 120.1(5)
C54 C53 C52 120.3(5)
C53 C54 C55 120.3(6)
C54 C55 C56 119.7(6)
C55 C56 C51 119.7(5)
C62 C61 C66 119.5(4)
C62 C61 P2 119.0(4)
C66 C61 P2 121.5(4)
C63 C62 C61 120.3(5)
C62 C63 C64 120.7(6)
C65 C64 C63 119.6(5)
C64 C65 C66 120.3(5)
C65 C66 C61 119.5(5)
C72 C71 C76 119.6(4)
C72 C71 P2 119.4(4)
C76 C71 P2 121.0(4)
C73 C72 C71 120.4(5)
C72 C73 C74 119.6(5)
C75 C74 C73 120.4(5)
C76 C75 C74 119.9(5)
C75 C76 C71 120.1(5)
C86 C81 C82 119.6(4)
C86 C81 P2 118.8(3)
C82 C81 P2 121.5(4)
C83 C82 C81 119.4(5)
C82 C83 C84 120.7(5)
C85 C84 C83 120.1(5)
C84 C85 C86 119.8(5)
C81 C86 C85 120.3(5)
N2 C92 C91 178.5(14)
N3 C94 C93 180.0(10)
C104 C103 C113 96.9(8)
N4 C104 C103 177.4(10)
C110 C111 O1 168.3(7)
C113 C112 O1 107.3(6)
C103 C113 C112 96.4(6)
C100 C101 N5 176.8(16)

loop_
_geom_bond_atom_site_label_1
_geom_bond_atom_site_label_2
_geom_bond_distance
Fe1 N1 1.956(4)
Fe1 P1 2.1237(13)
Fe1 S1 2.2716(13)
Fe1 S2 2.2828(13)
Fe1 S3 2.2855(14)
P1 C11 1.817(4)
P1 C31 1.824(4)
P1 C21 1.829(4)
P2 C81 1.791(4)
P2 C71 1.791(5)
P2 C61 1.796(5)
P2 C51 1.801(5)
S1 C16 1.767(4)
S2 C26 1.765(4)
S3 C36 1.780(4)
Si1 C17 1.852(6)
Si1 C18 1.860(6)
Si1 C19 1.861(6)
Si1 C15 1.890(4)
Si2 C27 1.826(6)
Si2 C29 1.837(7)
Si2 C28 1.874(6)
Si2 C25 1.890(5)
Si3 C39 1.851(6)
Si3 C37 1.868(6)
Si3 C38 1.876(5)
Si3 C35 1.891(5)
O1 C112 1.566(15)
O1 C111 1.575(13)
N1 C41 1.147(6)
C91 C92 1.451(12)
N3 C94 1.123(8)
N4 C104 0.909(17)
C11 C12 1.384(6)
C11 C16 1.422(6)
C12 C13 1.374(7)
C13 C14 1.374(7)
C14 C15 1.422(6)
C15 C16 1.402(6)
C21 C22 1.385(6)
C21 C26 1.411(6)
C22 C23 1.375(6)
C23 C24 1.386(6)
C24 C25 1.399(6)
C25 C26 1.410(6)
C31 C32 1.399(6)
C31 C36 1.420(6)
C32 C33 1.367(7)
C33 C34 1.408(7)
C34 C35 1.374(6)
C35 C36 1.406(6)
C41 C42 1.481(6)
C51 C52 1.375(7)
C51 C56 1.389(7)
C52 C53 1.377(8)
C53 C54 1.368(9)
C54 C55 1.378(9)
C55 C56 1.386(7)
C61 C62 1.385(7)
C61 C66 1.392(6)
C62 C63 1.364(7)
C63 C64 1.382(8)
C64 C65 1.375(8)
C65 C66 1.390(7)
C71 C72 1.384(7)
C71 C76 1.402(6)
C72 C73 1.386(7)
C73 C74 1.393(7)
C74 C75 1.384(7)
C75 C76 1.382(7)
C81 C86 1.372(7)
C81 C82 1.407(6)
C82 C83 1.369(7)
C83 C84 1.378(8)
C84 C85 1.377(8)
C85 C86 1.386(7)
N2 C92 1.123(11)
C93 C94 1.467(9)
C103 C104 1.387(17)
C103 C113 1.413(13)
C110 C111 1.3237
C112 C113 1.4580
N5 C101 1.493(18)
C101 C100 1.182(18)
